data_7126967
loop_
_publ_author_name
'Maeda, Takeshi'
'Liess, Andreas'
'Kudzus, Astrid'
'Krause, Ana-Maria'
'Stolte, Matthias'
'Amitani, Hitoshi'
'Yagi, Shigeyuki'
'Fujiwara, Hideki'
'W\"urthner, Frank'

_publ_section_title
;
 Hydrogen bond-rigidified planar squaraine dye and its electronic and
 organic semiconductor properties.
;
_journal_issue 68
_journal_name_full 'Chemical communications (Cambridge, England)'
_journal_page_first 9890
_journal_page_last 9893
_journal_paper_doi 10.1039/d0cc04306k
_journal_volume 56
_journal_year 2020
_chemical_formula_moiety 'C29 H22 F2 N4 O'
_chemical_formula_sum 'C29 H22 F2 N4 O'
_chemical_formula_weight 480.52
_space_group_IT_number 2
_space_group_name_Hall '-P 1'
_space_group_name_H-M_alt 'P -1'
_symmetry_cell_setting triclinic
_symmetry_Int_Tables_number 2
_symmetry_space_group_name_Hall '-P 1'
_symmetry_space_group_name_H-M 'P -1'
_atom_sites_solution_hydrogens geom
_atom_sites_solution_primary direct
_atom_sites_solution_secondary difmap
_audit_update_record
;
2020-06-25 deposited with the CCDC.	2020-07-23 downloaded from the CCDC.
;
_cell_angle_alpha 85.675(9)
_cell_angle_beta 81.578(8)
_cell_angle_gamma 68.373(6)
_cell_formula_units_Z 2
_cell_length_a 10.0410(16)
_cell_length_b 11.3867(19)
_cell_length_c 11.654(3)
_cell_measurement_reflns_used 3066
_cell_measurement_temperature 293
_cell_measurement_theta_max 30.51
_cell_measurement_theta_min 2.20
_cell_volume 1225.0(4)
_computing_cell_refinement CrystalClear
_computing_data_collection 'CrystalClear (Rigaku Inc., 2007)'
_computing_data_reduction CrystalClear
_computing_molecular_graphics 'CrystalStructure 4.0'
_computing_publication_material 'CrystalStructure 4.0 (Rigaku, 2010)'
_computing_structure_refinement 'CRYSTALS (Carruthers, et al., 1999)'
_computing_structure_solution SIR97
_diffrn_ambient_temperature 293
_diffrn_detector_area_resol_mean 7.314
_diffrn_measured_fraction_theta_full 0.845
_diffrn_measured_fraction_theta_max 0.845
_diffrn_measurement_device_type 'Rigaku Mercury70'
_diffrn_measurement_method \w
_diffrn_radiation_type 'Mo K\a'
_diffrn_radiation_wavelength 0.71075
_diffrn_reflns_av_R_equivalents 0.0157
_diffrn_reflns_limit_h_max 14
_diffrn_reflns_limit_h_min -14
_diffrn_reflns_limit_k_max 15
_diffrn_reflns_limit_k_min -15
_diffrn_reflns_limit_l_max 13
_diffrn_reflns_limit_l_min -15
_diffrn_reflns_number 10996
_diffrn_reflns_theta_full 30.70
_diffrn_reflns_theta_max 30.70
_diffrn_standards_number 0
_exptl_absorpt_coefficient_mu 0.092
_exptl_absorpt_correction_T_max 1.000
_exptl_absorpt_correction_T_min 0.82627
_exptl_absorpt_correction_type multi-scan
_exptl_absorpt_process_details 'ABSCOR (Rigaku, 1995)'
_exptl_crystal_colour bronze
_exptl_crystal_density_diffrn 1.303
_exptl_crystal_density_method 'not measured'
_exptl_crystal_description needle
_exptl_crystal_F_000 500.00
_exptl_crystal_size_max 0.750
_exptl_crystal_size_mid 0.200
_exptl_crystal_size_min 0.150
_refine_diff_density_max 0.170
_refine_diff_density_min -0.173
_refine_ls_extinction_method none
_refine_ls_goodness_of_fit_ref 1.073
_refine_ls_hydrogen_treatment mixed
_refine_ls_number_parameters 353
_refine_ls_number_reflns 4062
_refine_ls_R_factor_gt 0.0444
_refine_ls_shift/su_max 0.000
_refine_ls_structure_factor_coef F
_refine_ls_weighting_details
;
    Chebychev polynomial with 3 parameters (Carruthers & Watkin, 1979)
    8.8772    0.8245    5.9415
;
_refine_ls_weighting_scheme calc
_refine_ls_wR_factor_ref 0.0543
_reflns_d_resolution_high 0.6961
_reflns_number_gt 4062
_reflns_number_total 6456
_reflns_threshold_expression F>3.0\s(F)
_cod_data_source_file d0cc04306k2.cif
_cod_data_source_block 1F
_cod_depositor_comments 'Adding full bibliography for 7126966--7126967.cif.'
_cod_original_cell_volume 1224.9(4)
_cod_database_code 7126967

loop_
_symmetry_equiv_pos_site_id
_symmetry_equiv_pos_as_xyz
1 +X,+Y,+Z
2 -X,-Y,-Z

loop_
_atom_site_label
_atom_site_type_symbol
_atom_site_fract_x
_atom_site_fract_y
_atom_site_fract_z
_atom_site_U_iso_or_equiv
_atom_site_adp_type
_atom_site_occupancy
_atom_site_symmetry_multiplicity
_atom_site_calc_flag
_atom_site_refinement_flags
_atom_site_disorder_assembly
_atom_site_disorder_group
F1 F -0.24266(13) 0.00317(11) -0.00533(11) 0.0639(4) Uani 1.0 2 d . . .
F2 F 0.66123(13) -0.32692(10) 0.89695(11) 0.0655(4) Uani 1.0 2 d . . .
O1 O 0.15794(14) 0.14312(10) 0.47557(11) 0.0496(4) Uani 1.0 2 d . . .
N1 N 0.0912(4) 0.68485(19) 0.2601(3) 0.1058(9) Uani 1.0 2 d . . .
N2 N 0.00642(15) 0.18415(12) 0.28863(12) 0.0394(4) Uani 1.0 2 d . . .
N3 N 0.3331(3) 0.61676(19) 0.55824(18) 0.0753(7) Uani 1.0 2 d . . .
N4 N 0.37081(15) 0.05804(12) 0.61742(12) 0.0397(4) Uani 1.0 2 d . . .
C1 C 0.11916(16) 0.35673(13) 0.38376(13) 0.0358(4) Uani 1.0 2 d . . .
C2 C 0.19146(16) 0.42040(13) 0.44103(13) 0.0353(4) Uani 1.0 2 d . . .
C3 C 0.24902(17) 0.31130(13) 0.51629(13) 0.0359(4) Uani 1.0 2 d . . .
C4 C 0.17227(17) 0.24780(13) 0.46183(13) 0.0373(4) Uani 1.0 2 d . . .
C5 C 0.20361(19) 0.53739(14) 0.42521(14) 0.0415(4) Uani 1.0 2 d . . .
C6 C 0.1412(3) 0.62000(16) 0.33438(19) 0.0604(6) Uani 1.0 2 d . . .
C7 C 0.2770(2) 0.58039(15) 0.49815(16) 0.0492(5) Uani 1.0 2 d . . .
C8 C 0.04118(17) 0.38421(13) 0.29024(14) 0.0385(4) Uani 1.0 2 d . . .
C9 C -0.00832(17) 0.30031(13) 0.24558(13) 0.0363(4) Uani 1.0 2 d . . .
C10 C -0.08224(17) 0.32366(13) 0.13644(13) 0.0379(4) Uani 1.0 2 d . . .
C11 C 0.0271(2) 0.33099(16) 0.03148(15) 0.0483(5) Uani 1.0 2 d . . .
C12 C -0.2186(2) 0.44369(15) 0.14406(18) 0.0527(5) Uani 1.0 2 d . . .
C13 C -0.11268(16) 0.20383(13) 0.13291(13) 0.0369(4) Uani 1.0 2 d . . .
C14 C -0.17721(18) 0.16501(15) 0.05425(14) 0.0417(4) Uani 1.0 2 d . . .
C15 C -0.18021(18) 0.04402(15) 0.07165(15) 0.0435(5) Uani 1.0 2 d . . .
C16 C -0.12256(18) -0.03649(15) 0.15958(16) 0.0442(5) Uani 1.0 2 d . . .
C17 C -0.05752(18) 0.00275(14) 0.23901(15) 0.0413(4) Uani 1.0 2 d . . .
C18 C -0.05464(16) 0.12297(13) 0.22310(14) 0.0364(4) Uani 1.0 2 d . . .
C19 C 0.34497(18) 0.27836(14) 0.59824(14) 0.0395(4) Uani 1.0 2 d . . .
C20 C 0.40073(16) 0.15702(14) 0.64518(13) 0.0366(4) Uani 1.0 2 d . . .
C21 C 0.50746(17) 0.11376(14) 0.73474(14) 0.0380(4) Uani 1.0 2 d . . .
C22 C 0.6507(2) 0.12886(18) 0.68581(19) 0.0542(6) Uani 1.0 2 d . . .
C23 C 0.4428(3) 0.18793(17) 0.84658(16) 0.0517(5) Uani 1.0 2 d . . .
C24 C 0.52397(16) -0.02388(13) 0.75217(13) 0.0363(4) Uani 1.0 2 d . . .
C25 C 0.60034(18) -0.11684(15) 0.82618(15) 0.0437(5) Uani 1.0 2 d . . .
C26 C 0.59012(18) -0.23457(15) 0.82277(15) 0.0449(5) Uani 1.0 2 d . . .
C27 C 0.51158(18) -0.26353(15) 0.74960(15) 0.0443(5) Uani 1.0 2 d . . .
C28 C 0.43502(18) -0.17044(14) 0.67497(15) 0.0413(4) Uani 1.0 2 d . . .
C29 C 0.44228(16) -0.05193(13) 0.67947(13) 0.0360(4) Uani 1.0 2 d . . .
H1 H 0.0201 0.4641 0.2554 0.0480 Uiso 1.0 2 calc R . .
H2 H 0.1092 0.2534 0.0269 0.0603 Uiso 1.0 2 calc R . .
H3 H 0.0578 0.4000 0.0398 0.0607 Uiso 1.0 2 calc R . .
H4 H -0.0177 0.3438 -0.0381 0.0606 Uiso 1.0 2 calc R . .
H5 H -0.2833 0.4373 0.2115 0.0618 Uiso 1.0 2 calc R . .
H6 H -0.2650 0.4523 0.0759 0.0619 Uiso 1.0 2 calc R . .
H7 H -0.1932 0.5163 0.1498 0.0619 Uiso 1.0 2 calc R . .
H8 H -0.2168 0.2172 -0.0069 0.0517 Uiso 1.0 2 calc R . .
H9 H -0.1265 -0.1171 0.1661 0.0552 Uiso 1.0 2 calc R . .
H10 H -0.0182 -0.0495 0.3003 0.0512 Uiso 1.0 2 calc R . .
H11 H 0.051(3) 0.153(2) 0.359(2) 0.062(6) Uiso 1.0 2 d . . .
H12 H 0.3733 0.3404 0.6229 0.0502 Uiso 1.0 2 calc R . .
H13 H 0.6339 0.2165 0.6681 0.0681 Uiso 1.0 2 calc R . .
H14 H 0.6903 0.0811 0.6164 0.0682 Uiso 1.0 2 calc R . .
H15 H 0.7175 0.0985 0.7420 0.0682 Uiso 1.0 2 calc R . .
H16 H 0.4256 0.2759 0.8307 0.0626 Uiso 1.0 2 calc R . .
H17 H 0.3532 0.1777 0.8761 0.0626 Uiso 1.0 2 calc R . .
H18 H 0.5089 0.1565 0.9032 0.0623 Uiso 1.0 2 calc R . .
H19 H 0.6560 -0.1009 0.8758 0.0542 Uiso 1.0 2 calc R . .
H20 H 0.5096 -0.3446 0.7501 0.0534 Uiso 1.0 2 calc R . .
H21 H 0.3815 -0.1870 0.6238 0.0517 Uiso 1.0 2 calc R . .
H22 H 0.305(3) 0.0666(19) 0.5725(18) 0.052(6) Uiso 1.0 2 d . . .

loop_
_atom_site_aniso_label
_atom_site_aniso_U_11
_atom_site_aniso_U_22
_atom_site_aniso_U_33
_atom_site_aniso_U_12
_atom_site_aniso_U_13
_atom_site_aniso_U_23
F1 0.0783(8) 0.0637(7) 0.0679(8) -0.0372(6) -0.0318(7) -0.0088(6)
F2 0.0785(8) 0.0473(6) 0.0714(8) -0.0187(6) -0.0338(7) 0.0192(6)
O1 0.0710(8) 0.0388(6) 0.0543(7) -0.0312(6) -0.0320(7) 0.0125(5)
N1 0.178(3) 0.0535(11) 0.1055(18) -0.0467(14) -0.0842(19) 0.0314(11)
N2 0.0503(8) 0.0335(6) 0.0405(7) -0.0180(6) -0.0200(6) 0.0055(5)
N3 0.1032(15) 0.0751(12) 0.0734(13) -0.0560(12) -0.0259(11) -0.0065(10)
N4 0.0479(8) 0.0373(6) 0.0410(7) -0.0191(6) -0.0192(6) 0.0013(5)
C1 0.0421(8) 0.0311(6) 0.0368(8) -0.0144(6) -0.0094(6) -0.0017(6)
C2 0.0430(8) 0.0318(7) 0.0333(7) -0.0144(6) -0.0092(6) -0.0016(6)
C3 0.0438(8) 0.0330(7) 0.0344(7) -0.0166(6) -0.0088(6) -0.0008(6)
C4 0.0458(8) 0.0339(7) 0.0377(8) -0.0183(6) -0.0131(7) 0.0013(6)
C5 0.0540(9) 0.0323(7) 0.0433(9) -0.0188(7) -0.0139(7) -0.0005(6)
C6 0.0898(15) 0.0343(8) 0.0672(13) -0.0270(9) -0.0345(11) 0.0086(8)
C7 0.0675(11) 0.0403(8) 0.0503(10) -0.0296(8) -0.0136(9) -0.0004(7)
C8 0.0486(9) 0.0309(7) 0.0405(8) -0.0160(6) -0.0168(7) 0.0027(6)
C9 0.0435(8) 0.0312(7) 0.0364(8) -0.0139(6) -0.0124(7) 0.0009(6)
C10 0.0453(8) 0.0333(7) 0.0387(8) -0.0147(6) -0.0177(7) 0.0032(6)
C11 0.0608(11) 0.0479(9) 0.0423(9) -0.0258(8) -0.0124(8) 0.0052(7)
C12 0.0567(10) 0.0383(8) 0.0595(11) -0.0079(8) -0.0226(9) 0.0022(8)
C13 0.0397(8) 0.0353(7) 0.0382(8) -0.0142(6) -0.0117(7) -0.0006(6)
C14 0.0459(9) 0.0418(8) 0.0417(9) -0.0164(7) -0.0176(7) -0.0002(7)
C15 0.0442(9) 0.0461(8) 0.0473(9) -0.0209(7) -0.0114(7) -0.0093(7)
C16 0.0460(9) 0.0365(7) 0.0548(10) -0.0194(7) -0.0082(8) -0.0034(7)
C17 0.0463(9) 0.0345(7) 0.0470(9) -0.0170(7) -0.0143(7) 0.0044(6)
C18 0.0393(8) 0.0336(7) 0.0397(8) -0.0146(6) -0.0119(6) 0.0000(6)
C19 0.0503(9) 0.0359(7) 0.0397(8) -0.0208(7) -0.0151(7) -0.0005(6)
C20 0.0415(8) 0.0381(7) 0.0344(7) -0.0175(6) -0.0101(6) -0.0009(6)
C21 0.0431(8) 0.0375(7) 0.0393(8) -0.0175(6) -0.0159(7) 0.0002(6)
C22 0.0484(10) 0.0522(10) 0.0696(13) -0.0256(8) -0.0141(9) 0.0033(9)
C23 0.0639(11) 0.0469(9) 0.0450(10) -0.0157(8) -0.0185(9) -0.0061(8)
C24 0.0390(8) 0.0369(7) 0.0357(8) -0.0151(6) -0.0091(6) -0.0008(6)
C25 0.0473(9) 0.0430(8) 0.0450(9) -0.0171(7) -0.0185(8) 0.0035(7)
C26 0.0477(9) 0.0385(8) 0.0456(9) -0.0117(7) -0.0112(8) 0.0068(7)
C27 0.0470(9) 0.0350(7) 0.0514(10) -0.0159(7) -0.0047(8) -0.0006(7)
C28 0.0461(9) 0.0396(8) 0.0436(9) -0.0198(7) -0.0102(7) -0.0039(7)
C29 0.0385(8) 0.0359(7) 0.0352(8) -0.0137(6) -0.0089(6) -0.0010(6)

loop_
_atom_type_symbol
_atom_type_description
_atom_type_scat_dispersion_real
_atom_type_scat_dispersion_imag
_atom_type_scat_source
C C 0.0033 0.0016
;
International Tables for Crystallography
(1992, Vol. C, Tables 4.2.6.8 and 6.1.1.4)
;
H H 0.0000 0.0000
;
International Tables for Crystallography
(1992, Vol. C, Table 6.1.1.4)
;
F F 0.0171 0.0103
;
International Tables for Crystallography
(1992, Vol. C, Tables 4.2.6.8 and 6.1.1.4)
;
N N 0.0061 0.0033
;
International Tables for Crystallography
(1992, Vol. C, Tables 4.2.6.8 and 6.1.1.4)
;
O O 0.0106 0.0060
;
International Tables for Crystallography
(1992, Vol. C, Tables 4.2.6.8 and 6.1.1.4)
;

loop_
_geom_angle_atom_site_label_1
_geom_angle_atom_site_label_2
_geom_angle_atom_site_label_3
_geom_angle
_geom_angle_publ_flag
_geom_angle_site_symmetry_1
_geom_angle_site_symmetry_2
_geom_angle_site_symmetry_3
C9 N2 C18 111.67(14) yes . . .
C20 N4 C29 112.08(15) yes . . .
C2 C1 C4 88.87(13) yes . . .
C2 C1 C8 135.48(15) yes . . .
C4 C1 C8 135.54(17) yes . . .
C1 C2 C3 91.68(13) yes . . .
C1 C2 C5 133.28(15) yes . . .
C3 C2 C5 135.00(17) yes . . .
C2 C3 C4 88.76(13) yes . . .
C2 C3 C19 135.23(18) yes . . .
C4 C3 C19 135.85(14) yes . . .
O1 C4 C1 134.37(18) yes . . .
O1 C4 C3 134.99(15) yes . . .
C1 C4 C3 90.64(13) yes . . .
C2 C5 C6 120.29(19) yes . . .
C2 C5 C7 122.20(15) yes . . .
C6 C5 C7 117.51(18) yes . . .
N1 C6 C5 178.8(3) yes . . .
N3 C7 C5 178.41(19) yes . . .
C1 C8 C9 124.19(14) yes . . .
N2 C9 C8 125.66(15) yes . . .
N2 C9 C10 109.09(16) yes . . .
C8 C9 C10 125.20(14) yes . . .
C9 C10 C11 108.52(15) yes . . .
C9 C10 C12 111.98(14) yes . . .
C9 C10 C13 101.32(12) yes . . .
C11 C10 C12 111.17(13) yes . . .
C11 C10 C13 109.81(13) yes . . .
C12 C10 C13 113.55(15) yes . . .
C10 C13 C14 130.64(14) yes . . .
C10 C13 C18 109.21(15) yes . . .
C14 C13 C18 120.02(16) yes . . .
C13 C14 C15 116.36(15) yes . . .
F1 C15 C14 117.48(15) yes . . .
F1 C15 C16 118.46(17) yes . . .
C14 C15 C16 124.05(19) yes . . .
C15 C16 C17 119.58(17) yes . . .
C16 C17 C18 116.93(16) yes . . .
N2 C18 C13 108.57(14) yes . . .
N2 C18 C17 128.36(15) yes . . .
C13 C18 C17 123.06(18) yes . . .
C3 C19 C20 123.08(18) yes . . .
N4 C20 C19 125.05(16) yes . . .
N4 C20 C21 109.01(13) yes . . .
C19 C20 C21 125.93(17) yes . . .
C20 C21 C22 110.80(14) yes . . .
C20 C21 C23 110.55(13) yes . . .
C20 C21 C24 100.91(15) yes . . .
C22 C21 C23 110.34(18) yes . . .
C22 C21 C24 111.95(12) yes . . .
C23 C21 C24 111.97(14) yes . . .
C21 C24 C25 131.20(17) yes . . .
C21 C24 C29 109.34(13) yes . . .
C25 C24 C29 119.44(16) yes . . .
C24 C25 C26 116.88(18) yes . . .
F2 C26 C25 118.07(18) yes . . .
F2 C26 C27 117.97(17) yes . . .
C25 C26 C27 123.95(16) yes . . .
C26 C27 C28 119.30(17) yes . . .
C27 C28 C29 117.12(18) yes . . .
N4 C29 C24 108.61(15) yes . . .
N4 C29 C28 128.09(17) yes . . .
C24 C29 C28 123.28(14) yes . . .
C9 N2 H11 120.5(15) no . . .
C18 N2 H11 127.8(15) no . . .
C20 N4 H22 121.7(14) no . . .
C29 N4 H22 125.7(15) no . . .
C1 C8 H1 117.920 no . . .
C9 C8 H1 117.891 no . . .
C10 C11 H2 109.360 no . . .
C10 C11 H3 109.869 no . . .
C10 C11 H4 109.272 no . . .
H2 C11 H3 109.439 no . . .
H2 C11 H4 109.445 no . . .
H3 C11 H4 109.443 no . . .
C10 C12 H5 109.165 no . . .
C10 C12 H6 109.438 no . . .
C10 C12 H7 109.893 no . . .
H5 C12 H6 109.445 no . . .
H5 C12 H7 109.441 no . . .
H6 C12 H7 109.443 no . . .
C13 C14 H8 121.769 no . . .
C15 C14 H8 121.874 no . . .
C15 C16 H9 120.167 no . . .
C17 C16 H9 120.255 no . . .
C16 C17 H10 121.639 no . . .
C18 C17 H10 121.429 no . . .
C3 C19 H12 118.592 no . . .
C20 C19 H12 118.331 no . . .
C21 C22 H13 109.470 no . . .
C21 C22 H14 109.311 no . . .
C21 C22 H15 109.720 no . . .
H13 C22 H14 109.438 no . . .
H13 C22 H15 109.440 no . . .
H14 C22 H15 109.448 no . . .
C21 C23 H16 109.650 no . . .
C21 C23 H17 109.389 no . . .
C21 C23 H18 109.459 no . . .
H16 C23 H17 109.442 no . . .
H16 C23 H18 109.447 no . . .
H17 C23 H18 109.441 no . . .
C24 C25 H19 121.378 no . . .
C26 C25 H19 121.745 no . . .
C26 C27 H20 120.395 no . . .
C28 C27 H20 120.308 no . . .
C27 C28 H21 121.575 no . . .
C29 C28 H21 121.303 no . . .

loop_
_geom_bond_atom_site_label_1
_geom_bond_atom_site_label_2
_geom_bond_distance
_geom_bond_publ_flag
_geom_bond_site_symmetry_1
_geom_bond_site_symmetry_2
F1 C15 1.363(3) yes . .
F2 C26 1.361(2) yes . .
O1 C4 1.248(2) yes . .
N1 C6 1.142(4) yes . .
N2 C9 1.342(2) yes . .
N2 C18 1.406(3) yes . .
N3 C7 1.145(4) yes . .
N4 C20 1.341(3) yes . .
N4 C29 1.3996(19) yes . .
C1 C2 1.449(3) yes . .
C1 C4 1.461(2) yes . .
C1 C8 1.384(3) yes . .
C2 C3 1.450(2) yes . .
C2 C5 1.378(3) yes . .
C3 C4 1.464(3) yes . .
C3 C19 1.389(3) yes . .
C5 C6 1.417(3) yes . .
C5 C7 1.420(3) yes . .
C8 C9 1.390(3) yes . .
C9 C10 1.523(3) yes . .
C10 C11 1.538(3) yes . .
C10 C12 1.534(2) yes . .
C10 C13 1.509(3) yes . .
C13 C14 1.379(3) yes . .
C13 C18 1.389(2) yes . .
C14 C15 1.388(3) yes . .
C15 C16 1.366(3) yes . .
C16 C17 1.392(3) yes . .
C17 C18 1.378(3) yes . .
C19 C20 1.388(2) yes . .
C20 C21 1.530(3) yes . .
C21 C22 1.533(3) yes . .
C21 C23 1.532(3) yes . .
C21 C24 1.515(3) yes . .
C24 C25 1.382(2) yes . .
C24 C29 1.389(3) yes . .
C25 C26 1.386(3) yes . .
C26 C27 1.374(3) yes . .
C27 C28 1.388(3) yes . .
C28 C29 1.383(3) yes . .
N2 H11 0.97(3) no . .
N4 H22 0.87(3) no . .
C8 H1 0.930 no . .
C11 H2 0.960 no . .
C11 H3 0.960 no . .
C11 H4 0.960 no . .
C12 H5 0.960 no . .
C12 H6 0.960 no . .
C12 H7 0.960 no . .
C14 H8 0.930 no . .
C16 H9 0.930 no . .
C17 H10 0.930 no . .
C19 H12 0.930 no . .
C22 H13 0.960 no . .
C22 H14 0.960 no . .
C22 H15 0.960 no . .
C23 H16 0.960 no . .
C23 H17 0.960 no . .
C23 H18 0.960 no . .
C25 H19 0.930 no . .
C27 H20 0.930 no . .
C28 H21 0.930 no . .

loop_
_geom_contact_atom_site_label_1
_geom_contact_atom_site_label_2
_geom_contact_distance
_geom_contact_publ_flag
_geom_contact_site_symmetry_1
_geom_contact_site_symmetry_2
F1 C13 3.590(3) no . .
F2 C24 3.5987(19) no . .
O1 N2 2.752(2) no . .
O1 N4 2.740(2) no . .
O1 C2 3.286(3) no . .
O1 C8 3.3242(19) no . .
O1 C9 3.400(2) no . .
O1 C19 3.345(3) no . .
O1 C20 3.409(3) no . .
N1 C2 3.458(3) no . .
N1 C7 3.461(4) no . .
N2 C1 2.951(3) no . .
N2 C4 3.077(3) no . .
N2 C11 3.337(3) no . .
N2 C12 3.481(3) no . .
N2 C14 3.573(3) no . .
N3 C2 3.501(4) no . .
N3 C6 3.453(4) no . .
N4 C3 2.9173(19) no . .
N4 C4 3.037(2) no . .
N4 C22 3.407(3) no . .
N4 C23 3.434(3) no . .
N4 C25 3.567(3) no . .
C1 C6 3.092(3) no . .
C1 C19 3.467(3) no . .
C3 C7 3.167(3) no . .
C3 C8 3.462(3) no . .
C4 C5 3.416(3) no . .
C4 C9 3.211(3) no . .
C4 C20 3.202(3) no . .
C5 C8 3.382(3) no . .
C5 C19 3.411(3) no . .
C6 C8 3.291(3) no . .
C7 C19 3.399(3) no . .
C8 C11 3.154(3) no . .
C8 C12 3.160(3) no . .
C11 C14 3.236(3) no . .
C11 C18 3.372(3) no . .
C12 C14 3.277(3) no . .
C12 C18 3.521(3) no . .
C13 C16 2.767(3) no . .
C14 C17 2.831(3) no . .
C15 C18 2.691(3) no . .
C19 C22 3.188(3) no . .
C19 C23 3.168(3) no . .
C22 C25 3.297(3) no . .
C22 C29 3.444(3) no . .
C23 C25 3.251(3) no . .
C23 C29 3.474(3) no . .
C24 C27 2.780(3) no . .
C25 C28 2.828(3) no . .
C26 C29 2.691(3) no . .
F1 C11 3.629(2) no . 2_555
F1 C13 3.6431(18) no . 2_555
F1 C17 3.739(3) no . 2_555
F1 C18 3.5475(19) no . 2_555
F1 C23 3.679(3) no . 1_454
F1 C23 3.704(3) no . 2_556
F1 C24 3.730(2) no . 2_556
F1 C25 3.333(3) no . 1_454
F1 C25 3.704(2) no . 2_556
F2 C1 3.631(2) no . 2_656
F2 C8 3.314(2) no . 2_656
F2 C9 3.742(3) no . 2_656
F2 C11 3.339(3) no . 2_656
F2 C12 3.759(3) no . 1_646
F2 C23 3.333(3) no . 2_657
O1 C6 3.766(3) no . 2_566
O1 C17 3.776(3) no . 2_556
O1 C22 3.501(3) no . 2_656
O1 C24 3.7353(19) no . 2_656
N1 C11 3.797(4) no . 2_565
N1 C16 3.347(3) no . 1_565
N1 C17 3.374(3) no . 1_565
N2 N3 3.616(3) no . 2_566
N2 C25 3.787(3) no . 2_656
N3 N2 3.616(3) no . 2_566
N3 N3 3.577(3) no . 2_666
N3 C7 3.714(3) no . 2_666
N3 C9 3.553(3) no . 2_566
N3 C12 3.590(3) no . 2_566
N3 C27 3.671(4) no . 1_565
N3 C28 3.392(4) no . 1_565
N4 N4 3.4505(19) no . 2_656
N4 C16 3.389(3) no . 2_556
N4 C17 3.614(3) no . 2_556
N4 C29 3.679(2) no . 2_656
C1 F2 3.631(2) no . 2_656
C1 C2 3.6632(19) no . 2_566
C1 C5 3.511(3) no . 2_566
C1 C26 3.421(3) no . 2_656
C1 C27 3.599(3) no . 2_656
C2 C1 3.6632(19) no . 2_566
C2 C2 3.694(2) no . 2_566
C2 C26 3.785(3) no . 2_656
C2 C27 3.428(2) no . 2_656
C3 C27 3.575(3) no . 2_656
C3 C28 3.510(3) no . 2_656
C4 C5 3.766(2) no . 2_566
C4 C6 3.560(3) no . 2_566
C4 C26 3.769(3) no . 2_656
C4 C27 3.774(3) no . 2_656
C5 C1 3.511(3) no . 2_566
C5 C4 3.766(2) no . 2_566
C5 C8 3.778(3) no . 2_566
C6 O1 3.766(3) no . 2_566
C6 C4 3.560(3) no . 2_566
C7 N3 3.714(3) no . 2_666
C7 C8 3.653(3) no . 2_566
C7 C9 3.687(3) no . 2_566
C8 F2 3.314(2) no . 2_656
C8 C5 3.778(3) no . 2_566
C8 C7 3.653(3) no . 2_566
C8 C26 3.550(3) no . 2_656
C9 F2 3.742(3) no . 2_656
C9 N3 3.553(3) no . 2_566
C9 C7 3.687(3) no . 2_566
C11 F1 3.629(2) no . 2_555
C11 F2 3.339(3) no . 2_656
C11 N1 3.797(4) no . 2_565
C11 C11 3.714(3) no . 2_565
C12 F2 3.759(3) no . 1_464
C12 N3 3.590(3) no . 2_566
C13 F1 3.6431(18) no . 2_555
C13 C28 3.780(3) no . 2_556
C14 C15 3.659(3) no . 2_555
C14 C16 3.538(3) no . 2_555
C14 C27 3.622(3) no . 2_556
C14 C28 3.766(3) no . 2_556
C15 C14 3.659(3) no . 2_555
C15 C15 3.564(3) no . 2_555
C15 C16 3.736(3) no . 2_555
C15 C27 3.779(3) no . 2_556
C15 C28 3.613(3) no . 2_556
C15 C29 3.602(3) no . 2_556
C16 N1 3.347(3) no . 1_545
C16 N4 3.389(3) no . 2_556
C16 C14 3.538(3) no . 2_555
C16 C15 3.736(3) no . 2_555
C16 C28 3.546(3) no . 2_556
C16 C29 3.313(3) no . 2_556
C17 F1 3.739(3) no . 2_555
C17 O1 3.776(3) no . 2_556
C17 N1 3.374(3) no . 1_545
C17 N4 3.614(3) no . 2_556
C17 C28 3.586(3) no . 2_556
C17 C29 3.681(3) no . 2_556
C18 F1 3.5475(19) no . 2_555
C18 C28 3.679(3) no . 2_556
C19 C28 3.613(3) no . 2_656
C22 O1 3.501(3) no . 2_656
C23 F1 3.679(3) no . 1_656
C23 F1 3.704(3) no . 2_556
C23 F2 3.333(3) no . 2_657
C24 F1 3.730(2) no . 2_556
C24 O1 3.7353(19) no . 2_656
C25 F1 3.333(3) no . 1_656
C25 F1 3.704(2) no . 2_556
C25 N2 3.787(3) no . 2_656
C26 C1 3.421(3) no . 2_656
C26 C2 3.785(3) no . 2_656
C26 C4 3.769(3) no . 2_656
C26 C8 3.550(3) no . 2_656
C27 N3 3.671(4) no . 1_545
C27 C1 3.599(3) no . 2_656
C27 C2 3.428(2) no . 2_656
C27 C3 3.575(3) no . 2_656
C27 C4 3.774(3) no . 2_656
C27 C14 3.622(3) no . 2_556
C27 C15 3.779(3) no . 2_556
C28 N3 3.392(4) no . 1_545
C28 C3 3.510(3) no . 2_656
C28 C13 3.780(3) no . 2_556
C28 C14 3.766(3) no . 2_556
C28 C15 3.613(3) no . 2_556
C28 C16 3.546(3) no . 2_556
C28 C17 3.586(3) no . 2_556
C28 C18 3.679(3) no . 2_556
C28 C19 3.613(3) no . 2_656
C29 N4 3.679(2) no . 2_656
C29 C15 3.602(3) no . 2_556
C29 C16 3.313(3) no . 2_556
C29 C17 3.681(3) no . 2_556
F1 H8 2.5428 no . .
F1 H9 2.5141 no . .
F2 H19 2.5489 no . .
F2 H20 2.5156 no . .
O1 H11 1.83(3) no . .
O1 H22 1.90(2) no . .
N1 H1 2.8613 no . .
N2 H1 3.2326 no . .
N2 H2 3.2100 no . .
N2 H5 3.4312 no . .
N2 H10 2.7528 no . .
N3 H12 3.0708 no . .
N4 H12 3.2296 no . .
N4 H14 3.3120 no . .
N4 H17 3.3559 no . .
N4 H21 2.7476 no . .
C1 H11 2.69(3) no . .
C2 H1 2.8616 no . .
C2 H12 2.8762 no . .
C3 H22 2.68(2) no . .
C4 H1 3.4059 no . .
C4 H11 2.38(3) no . .
C4 H12 3.4185 no . .
C4 H22 2.404(19) no . .
C5 H1 3.2347 no . .
C5 H12 3.2858 no . .
C6 H1 2.7651 no . .
C7 H12 2.8953 no . .
C8 H2 3.3806 no . .
C8 H3 2.8947 no . .
C8 H5 3.3414 no . .
C8 H7 2.9371 no . .
C8 H11 2.66(3) no . .
C9 H2 2.6517 no . .
C9 H3 2.6758 no . .
C9 H4 3.3157 no . .
C9 H5 2.6959 no . .
C9 H6 3.3526 no . .
C9 H7 2.7510 no . .
C10 H1 2.7376 no . .
C10 H8 2.8743 no . .
C10 H11 3.26(3) no . .
C11 H1 3.0940 no . .
C11 H5 3.3561 no . .
C11 H6 2.7304 no . .
C11 H7 2.7114 no . .
C11 H8 3.2594 no . .
C12 H1 2.9738 no . .
C12 H2 3.3564 no . .
C12 H3 2.7407 no . .
C12 H4 2.6995 no . .
C12 H8 3.2232 no . .
C13 H2 2.6124 no . .
C13 H3 3.3178 no . .
C13 H4 2.7395 no . .
C13 H5 2.7182 no . .
C13 H6 2.7591 no . .
C13 H7 3.3602 no . .
C13 H10 3.2712 no . .
C13 H11 3.21(3) no . .
C14 H2 3.3471 no . .
C14 H4 3.0715 no . .
C14 H5 3.4572 no . .
C14 H6 3.0787 no . .
C14 H9 3.2609 no . .
C15 H10 3.2316 no . .
C16 H8 3.2686 no . .
C17 H11 2.87(3) no . .
C18 H2 3.2135 no . .
C18 H5 3.4725 no . .
C18 H8 3.2476 no . .
C18 H9 3.2095 no . .
C19 H13 2.9453 no . .
C19 H14 3.3933 no . .
C19 H16 2.9340 no . .
C19 H17 3.3551 no . .
C19 H22 2.63(3) no . .
C20 H13 2.7185 no . .
C20 H14 2.6868 no . .
C20 H15 3.3478 no . .
C20 H16 2.7235 no . .
C20 H17 2.6763 no . .
C20 H18 3.3422 no . .
C21 H12 2.7597 no . .
C21 H19 2.8852 no . .
C21 H22 3.17(3) no . .
C22 H12 3.0790 no . .
C22 H16 2.6984 no . .
C22 H17 3.3422 no . .
C22 H18 2.6977 no . .
C22 H19 3.2872 no . .
C23 H12 3.0418 no . .
C23 H13 2.7026 no . .
C23 H14 3.3415 no . .
C23 H15 2.6952 no . .
C23 H19 3.2200 no . .
C24 H13 3.3428 no . .
C24 H14 2.6712 no . .
C24 H15 2.7630 no . .
C24 H16 3.3446 no . .
C24 H17 2.6773 no . .
C24 H18 2.7530 no . .
C24 H21 3.2765 no . .
C24 H22 3.10(3) no . .
C25 H14 3.4493 no . .
C25 H15 3.1278 no . .
C25 H17 3.3882 no . .
C25 H18 3.0679 no . .
C25 H20 3.2659 no . .
C26 H21 3.2333 no . .
C27 H19 3.2727 no . .
C28 H22 2.790(19) no . .
C29 H14 3.3338 no . .
C29 H17 3.3863 no . .
C29 H19 3.2425 no . .
C29 H20 3.2137 no . .
H1 H2 3.5110 no . .
H1 H3 2.6039 no . .
H1 H5 3.2863 no . .
H1 H7 2.4849 no . .
H1 H11 3.5682 no . .
H2 H6 3.5878 no . .
H2 H7 3.5928 no . .
H2 H8 3.5273 no . .
H3 H6 3.0423 no . .
H3 H7 2.5692 no . .
H4 H5 3.5786 no . .
H4 H6 2.5453 no . .
H4 H7 2.9543 no . .
H4 H8 2.8352 no . .
H5 H8 3.5259 no . .
H6 H8 2.7625 no . .
H9 H10 2.3484 no . .
H10 H11 2.7983 no . .
H12 H13 2.5854 no . .
H12 H14 3.4477 no . .
H12 H16 2.5493 no . .
H12 H17 3.3851 no . .
H12 H22 3.5335 no . .
H13 H16 2.5324 no . .
H13 H17 3.5737 no . .
H13 H18 2.9817 no . .
H14 H16 3.5734 no . .
H14 H18 3.5674 no . .
H14 H19 3.5818 no . .
H15 H16 2.9672 no . .
H15 H17 3.5697 no . .
H15 H18 2.5236 no . .
H15 H19 2.8607 no . .
H17 H19 3.4919 no . .
H18 H19 2.7724 no . .
H20 H21 2.3445 no . .
H21 H22 2.7431 no . .
F1 H2 2.7420 no . 2_555
F1 H15 3.0909 no . 1_454
F1 H17 2.9099 no . 2_556
F1 H18 2.7743 no . 1_454
F1 H18 3.7675 no . 2_556
F1 H19 2.4306 no . 1_454
F2 H1 3.3015 no . 2_656
F2 H2 2.9890 no . 2_656
F2 H3 2.8249 no . 2_656
F2 H6 3.0828 no . 1_646
F2 H7 3.5429 no . 1_646
F2 H16 3.2041 no . 2_657
F2 H17 3.2073 no . 2_657
F2 H18 3.0297 no . 2_657
O1 H10 3.0887 no . 2_556
O1 H14 2.6562 no . 2_656
O1 H15 3.6258 no . 2_656
N1 H4 2.8646 no . 2_565
N1 H8 3.3152 no . 2_565
N1 H9 2.7851 no . 1_565
N1 H10 2.8616 no . 1_565
N1 H13 3.5621 no . 2_666
N1 H15 3.6401 no . 2_666
N2 H14 3.6504 no . 2_656
N2 H15 3.3877 no . 2_656
N2 H19 3.4733 no . 2_656
N3 H5 2.7232 no . 2_566
N3 H12 3.5308 no . 2_666
N3 H13 3.1820 no . 2_666
N3 H20 3.1968 no . 1_565
N3 H21 2.6426 no . 1_565
N4 H9 3.1721 no . 2_556
N4 H10 3.5655 no . 2_556
N4 H14 3.4881 no . 2_656
N4 H22 3.528(19) no . 2_656
C1 H20 3.7809 no . 2_656
C2 H20 3.3371 no . 2_656
C3 H20 3.7349 no . 2_656
C3 H21 3.6240 no . 2_656
C4 H14 3.6191 no . 2_656
C5 H13 3.7537 no . 2_666
C5 H20 3.4026 no . 2_656
C6 H4 3.7803 no . 2_565
C6 H10 3.5217 no . 1_565
C6 H13 3.4117 no . 2_666
C7 H5 3.3835 no . 2_566
C7 H13 3.2010 no . 2_666
C7 H21 3.6536 no . 1_565
C9 H19 3.5736 no . 2_656
C10 H3 3.6913 no . 2_565
C11 H3 2.9493 no . 2_565
C11 H4 3.6762 no . 2_565
C11 H7 3.2897 no . 2_565
C11 H9 3.2575 no . 2_555
C11 H17 3.4023 no . 1_554
C11 H19 3.5491 no . 2_656
C12 H3 3.3004 no . 2_565
C12 H12 3.5767 no . 2_566
C12 H16 3.1100 no . 2_566
C12 H20 3.5357 no . 2_556
C13 H20 3.7871 no . 2_556
C13 H21 3.6637 no . 2_556
C14 H9 3.5891 no . 2_555
C14 H20 3.7368 no . 2_556
C15 H2 3.4442 no . 2_555
C15 H17 3.5286 no . 2_556
C15 H18 3.7025 no . 1_454
C15 H19 3.7822 no . 1_454
C16 H2 3.3647 no . 2_555
C16 H4 3.5722 no . 2_555
C16 H8 3.5525 no . 2_555
C16 H17 3.3539 no . 2_556
C16 H21 3.7119 no . 2_556
C16 H22 3.44(2) no . 2_556
C17 H15 3.2120 no . 2_656
C17 H21 3.3902 no . 2_556
C17 H22 3.35(3) no . 2_556
C18 H15 3.4556 no . 2_656
C18 H21 3.3476 no . 2_556
C19 H7 3.6752 no . 2_566
C19 H21 3.3966 no . 2_656
C20 H9 3.4095 no . 2_556
C20 H21 3.6196 no . 2_656
C22 H10 3.4864 no . 2_656
C22 H11 3.500(18) no . 2_656
C22 H21 3.6583 no . 2_656
C22 H22 3.76(3) no . 2_656
C23 H2 3.5387 no . 1_556
C23 H7 3.3753 no . 2_566
C23 H9 3.5782 no . 2_556
C23 H19 3.4256 no . 2_657
C24 H9 3.7160 no . 2_556
C25 H2 3.4015 no . 2_656
C25 H11 3.73(3) no . 2_656
C25 H17 3.5507 no . 2_657
C25 H18 3.2389 no . 2_657
C26 H2 3.6391 no . 2_656
C26 H17 3.7758 no . 2_657
C26 H18 3.2898 no . 2_657
C27 H5 3.5037 no . 2_556
C28 H14 3.7325 no . 2_656
C29 H9 3.3690 no . 2_556
C29 H22 3.56(2) no . 2_656
H1 F2 3.3015 no . 2_656
H1 H3 3.7323 no . 2_565
H1 H4 3.2157 no . 2_565
H2 F1 2.7420 no . 2_555
H2 F2 2.9890 no . 2_656
H2 C15 3.4442 no . 2_555
H2 C16 3.3647 no . 2_555
H2 C23 3.5387 no . 1_554
H2 C25 3.4015 no . 2_656
H2 C26 3.6391 no . 2_656
H2 H3 3.7464 no . 2_565
H2 H7 3.4839 no . 2_565
H2 H9 2.7772 no . 2_555
H2 H16 3.7107 no . 1_554
H2 H17 2.6913 no . 1_554
H2 H19 2.7068 no . 2_656
H3 F2 2.8249 no . 2_656
H3 C10 3.6913 no . 2_565
H3 C11 2.9493 no . 2_565
H3 C12 3.3004 no . 2_565
H3 H1 3.7323 no . 2_565
H3 H2 3.7464 no . 2_565
H3 H3 2.3329 no . 2_565
H3 H4 2.7933 no . 2_565
H3 H6 3.2229 no . 2_565
H3 H7 2.7196 no . 2_565
H3 H17 3.5184 no . 1_554
H3 H19 3.7329 no . 2_656
H4 N1 2.8646 no . 2_565
H4 C6 3.7803 no . 2_565
H4 C11 3.6762 no . 2_565
H4 C16 3.5722 no . 2_555
H4 H1 3.2157 no . 2_565
H4 H3 2.7933 no . 2_565
H4 H7 3.1757 no . 2_565
H4 H9 2.8595 no . 2_555
H4 H17 3.5283 no . 1_554
H5 N3 2.7232 no . 2_566
H5 C7 3.3835 no . 2_566
H5 C27 3.5037 no . 2_556
H5 H12 3.0814 no . 2_566
H5 H16 3.0779 no . 2_566
H5 H20 2.8065 no . 2_556
H5 H21 3.6708 no . 2_556
H6 F2 3.0828 no . 1_464
H6 H3 3.2229 no . 2_565
H6 H16 3.1106 no . 2_566
H6 H20 3.4695 no . 2_556
H7 F2 3.5429 no . 1_464
H7 C11 3.2897 no . 2_565
H7 C19 3.6752 no . 2_566
H7 C23 3.3753 no . 2_566
H7 H2 3.4839 no . 2_565
H7 H3 2.7196 no . 2_565
H7 H4 3.1757 no . 2_565
H7 H12 3.1661 no . 2_566
H7 H16 2.6362 no . 2_566
H7 H17 3.2666 no . 2_566
H8 N1 3.3152 no . 2_565
H8 C16 3.5525 no . 2_555
H8 H9 3.4890 no . 2_555
H8 H15 3.5560 no . 1_454
H8 H18 3.3935 no . 1_454
H9 N1 2.7851 no . 1_545
H9 N4 3.1721 no . 2_556
H9 C11 3.2575 no . 2_555
H9 C14 3.5891 no . 2_555
H9 C20 3.4095 no . 2_556
H9 C23 3.5782 no . 2_556
H9 C24 3.7160 no . 2_556
H9 C29 3.3690 no . 2_556
H9 H2 2.7772 no . 2_555
H9 H4 2.8595 no . 2_555
H9 H8 3.4890 no . 2_555
H9 H17 2.7273 no . 2_556
H9 H22 3.2766 no . 2_556
H10 O1 3.0887 no . 2_556
H10 N1 2.8616 no . 1_545
H10 N4 3.5655 no . 2_556
H10 C6 3.5217 no . 1_545
H10 C22 3.4864 no . 2_656
H10 H13 3.6798 no . 2_656
H10 H14 3.4529 no . 2_656
H10 H15 2.8342 no . 2_656
H10 H21 3.6767 no . 2_556
H10 H22 3.1103 no . 2_556
H11 C22 3.500(18) no . 2_656
H11 C25 3.73(3) no . 2_656
H11 H14 2.9899 no . 2_656
H11 H15 3.1273 no . 2_656
H11 H19 3.6139 no . 2_656
H12 N3 3.5308 no . 2_666
H12 C12 3.5767 no . 2_566
H12 H5 3.0814 no . 2_566
H12 H7 3.1661 no . 2_566
H12 H21 3.5899 no . 2_656
H13 N1 3.5621 no . 2_666
H13 N3 3.1820 no . 2_666
H13 C5 3.7537 no . 2_666
H13 C6 3.4117 no . 2_666
H13 C7 3.2010 no . 2_666
H13 H10 3.6798 no . 2_656
H13 H21 3.4745 no . 2_656
H14 O1 2.6562 no . 2_656
H14 N2 3.6504 no . 2_656
H14 N4 3.4881 no . 2_656
H14 C4 3.6191 no . 2_656
H14 C28 3.7325 no . 2_656
H14 H10 3.4529 no . 2_656
H14 H11 2.9899 no . 2_656
H14 H21 3.0408 no . 2_656
H14 H22 2.8556 no . 2_656
H15 F1 3.0909 no . 1_656
H15 O1 3.6258 no . 2_656
H15 N1 3.6401 no . 2_666
H15 N2 3.3877 no . 2_656
H15 C17 3.2120 no . 2_656
H15 C18 3.4556 no . 2_656
H15 H8 3.5560 no . 1_656
H15 H10 2.8342 no . 2_656
H15 H11 3.1273 no . 2_656
H16 F2 3.2041 no . 2_657
H16 C12 3.1100 no . 2_566
H16 H2 3.7107 no . 1_556
H16 H5 3.0779 no . 2_566
H16 H6 3.1106 no . 2_566
H16 H7 2.6362 no . 2_566
H17 F1 2.9099 no . 2_556
H17 F2 3.2073 no . 2_657
H17 C11 3.4023 no . 1_556
H17 C15 3.5286 no . 2_556
H17 C16 3.3539 no . 2_556
H17 C25 3.5507 no . 2_657
H17 C26 3.7758 no . 2_657
H17 H2 2.6913 no . 1_556
H17 H3 3.5184 no . 1_556
H17 H4 3.5283 no . 1_556
H17 H7 3.2666 no . 2_566
H17 H9 2.7273 no . 2_556
H17 H19 2.9551 no . 2_657
H18 F1 2.7743 no . 1_656
H18 F1 3.7675 no . 2_556
H18 F2 3.0297 no . 2_657
H18 C15 3.7025 no . 1_656
H18 C25 3.2389 no . 2_657
H18 C26 3.2898 no . 2_657
H18 H8 3.3935 no . 1_656
H18 H19 3.0090 no . 2_657
H19 F1 2.4306 no . 1_656
H19 N2 3.4733 no . 2_656
H19 C9 3.5736 no . 2_656
H19 C11 3.5491 no . 2_656
H19 C15 3.7822 no . 1_656
H19 C23 3.4256 no . 2_657
H19 H2 2.7068 no . 2_656
H19 H3 3.7329 no . 2_656
H19 H11 3.6139 no . 2_656
H19 H17 2.9551 no . 2_657
H19 H18 3.0090 no . 2_657
H20 N3 3.1968 no . 1_545
H20 C1 3.7809 no . 2_656
H20 C2 3.3371 no . 2_656
H20 C3 3.7349 no . 2_656
H20 C5 3.4026 no . 2_656
H20 C12 3.5357 no . 2_556
H20 C13 3.7871 no . 2_556
H20 C14 3.7368 no . 2_556
H20 H5 2.8065 no . 2_556
H20 H6 3.4695 no . 2_556
H21 N3 2.6426 no . 1_545
H21 C3 3.6240 no . 2_656
H21 C7 3.6536 no . 1_545
H21 C13 3.6637 no . 2_556
H21 C16 3.7119 no . 2_556
H21 C17 3.3902 no . 2_556
H21 C18 3.3476 no . 2_556
H21 C19 3.3966 no . 2_656
H21 C20 3.6196 no . 2_656
H21 C22 3.6583 no . 2_656
H21 H5 3.6708 no . 2_556
H21 H10 3.6767 no . 2_556
H21 H12 3.5899 no . 2_656
H21 H13 3.4745 no . 2_656
H21 H14 3.0408 no . 2_656
H22 N4 3.528(19) no . 2_656
H22 C16 3.44(2) no . 2_556
H22 C17 3.35(3) no . 2_556
H22 C22 3.76(3) no . 2_656
H22 C29 3.56(2) no . 2_656
H22 H9 3.2766 no . 2_556
H22 H10 3.1103 no . 2_556
H22 H14 2.8556 no . 2_656

loop_
_geom_hbond_atom_site_label_D
_geom_hbond_atom_site_label_H
_geom_hbond_atom_site_label_A
_geom_hbond_site_symmetry_D
_geom_hbond_site_symmetry_H
_geom_hbond_site_symmetry_A
_geom_hbond_distance_DA
_geom_hbond_distance_DH
_geom_hbond_distance_HA
_geom_hbond_angle_DHA
_geom_hbond_publ_flag
N2 H11 O1 . . . 2.752(2) 0.968 1.83(3) 159(3) no
N4 H22 O1 . . . 2.740(2) 0.872 1.90(3) 161(2) no

loop_
_geom_torsion_atom_site_label_1
_geom_torsion_atom_site_label_2
_geom_torsion_atom_site_label_3
_geom_torsion_atom_site_label_4
_geom_torsion
_geom_torsion_publ_flag
_geom_torsion_site_symmetry_1
_geom_torsion_site_symmetry_2
_geom_torsion_site_symmetry_3
_geom_torsion_site_symmetry_4
C9 N2 C18 C13 -0.25(16) no . . . .
C9 N2 C18 C17 178.40(13) no . . . .
C18 N2 C9 C8 -179.62(12) no . . . .
C18 N2 C9 C10 -2.12(16) no . . . .
C20 N4 C29 C24 -0.04(16) no . . . .
C20 N4 C29 C28 178.69(13) no . . . .
C29 N4 C20 C19 -179.62(12) no . . . .
C29 N4 C20 C21 1.33(16) no . . . .
C2 C1 C4 O1 178.41(16) no . . . .
C2 C1 C4 C3 -1.86(10) no . . . .
C4 C1 C2 C3 1.87(10) no . . . .
C4 C1 C2 C5 179.68(14) no . . . .
C2 C1 C8 C9 174.33(14) no . . . .
C8 C1 C2 C3 -174.46(16) no . . . .
C8 C1 C2 C5 3.3(3) no . . . .
C4 C1 C8 C9 -0.4(3) no . . . .
C8 C1 C4 O1 -5.3(3) no . . . .
C8 C1 C4 C3 174.48(16) no . . . .
C1 C2 C3 C4 -1.87(10) no . . . .
C1 C2 C3 C19 173.73(15) no . . . .
C1 C2 C5 C6 -2.6(3) no . . . .
C1 C2 C5 C7 177.02(13) no . . . .
C3 C2 C5 C6 174.33(14) no . . . .
C3 C2 C5 C7 -6.1(3) no . . . .
C5 C2 C3 C4 -179.61(17) no . . . .
C5 C2 C3 C19 -4.0(3) no . . . .
C2 C3 C4 O1 -178.41(16) no . . . .
C2 C3 C4 C1 1.86(10) no . . . .
C2 C3 C19 C20 -168.79(14) no . . . .
C4 C3 C19 C20 4.9(3) no . . . .
C19 C3 C4 O1 6.0(3) no . . . .
C19 C3 C4 C1 -173.70(17) no . . . .
C1 C8 C9 N2 3.0(3) no . . . .
C1 C8 C9 C10 -174.14(12) no . . . .
N2 C9 C10 C11 -112.18(13) no . . . .
N2 C9 C10 C12 124.74(13) no . . . .
N2 C9 C10 C13 3.38(14) no . . . .
C8 C9 C10 C11 65.33(16) no . . . .
C8 C9 C10 C12 -57.7(2) no . . . .
C8 C9 C10 C13 -179.10(13) no . . . .
C9 C10 C13 C14 -179.34(13) no . . . .
C9 C10 C13 C18 -3.53(14) no . . . .
C11 C10 C13 C14 -64.73(19) no . . . .
C11 C10 C13 C18 111.08(13) no . . . .
C12 C10 C13 C14 60.4(2) no . . . .
C12 C10 C13 C18 -123.77(14) no . . . .
C10 C13 C14 C15 175.70(13) no . . . .
C10 C13 C18 N2 2.53(15) no . . . .
C10 C13 C18 C17 -176.20(11) no . . . .
C14 C13 C18 N2 178.86(12) no . . . .
C14 C13 C18 C17 0.1(2) no . . . .
C18 C13 C14 C15 0.3(2) no . . . .
C13 C14 C15 F1 -179.63(12) no . . . .
C13 C14 C15 C16 -0.7(3) no . . . .
F1 C15 C16 C17 179.68(12) no . . . .
C14 C15 C16 C17 0.8(3) no . . . .
C15 C16 C17 C18 -0.4(3) no . . . .
C16 C17 C18 N2 -178.55(13) no . . . .
C16 C17 C18 C13 -0.1(3) no . . . .
C3 C19 C20 N4 0.6(3) no . . . .
C3 C19 C20 C21 179.47(13) no . . . .
N4 C20 C21 C22 116.78(13) no . . . .
N4 C20 C21 C23 -120.57(13) no . . . .
N4 C20 C21 C24 -1.93(14) no . . . .
C19 C20 C21 C22 -62.26(18) no . . . .
C19 C20 C21 C23 60.4(2) no . . . .
C19 C20 C21 C24 179.02(13) no . . . .
C20 C21 C24 C25 -176.59(13) no . . . .
C20 C21 C24 C29 1.91(14) no . . . .
C22 C21 C24 C25 65.5(2) no . . . .
C22 C21 C24 C29 -115.97(15) no . . . .
C23 C21 C24 C25 -59.0(2) no . . . .
C23 C21 C24 C29 119.51(15) no . . . .
C21 C24 C25 C26 178.41(13) no . . . .
C21 C24 C29 N4 -1.29(16) no . . . .
C21 C24 C29 C28 179.91(12) no . . . .
C25 C24 C29 N4 177.42(12) no . . . .
C25 C24 C29 C28 -1.4(2) no . . . .
C29 C24 C25 C26 0.0(2) no . . . .
C24 C25 C26 F2 -178.31(13) no . . . .
C24 C25 C26 C27 1.2(3) no . . . .
F2 C26 C27 C28 178.43(12) no . . . .
C25 C26 C27 C28 -1.1(3) no . . . .
C26 C27 C28 C29 -0.3(3) no . . . .
C27 C28 C29 N4 -177.06(13) no . . . .
C27 C28 C29 C24 1.5(3) no . . . .
